data_2006427
loop_
_publ_author_name
'Eriksson, Lars'
'Stenutz, Roland'
'Widmalm, G\>oran'

_publ_section_title
;Methyl
 2-<i>O</i>-\a-<small>D</small>-Mannopyranosyl-\b-<small>D</small>-glucopyranoside
;
_journal_issue 8
_journal_name_full 'Acta Crystallographica Section C'
_journal_page_first 1105
_journal_page_last 1107
_journal_paper_doi 10.1107/S0108270197004769
_journal_volume 53
_journal_year 1997
_chemical_formula_moiety 'C13 H24 O11'
_chemical_formula_structural 'C13 H24 O11'
_chemical_formula_sum 'C13 H24 O11'
_chemical_formula_weight 356.32
_chemical_name_systematic
;
 methyl 2-O-\a-D-mannopyranosyl-\b-D-glucopyranoside.
;
_space_group_IT_number 19
_symmetry_cell_setting orthorhombic
_symmetry_space_group_name_Hall 'P 2ac 2ab'
_symmetry_space_group_name_H-M 'P 21 21 21'
_audit_creation_method SHELXL
_cell_angle_alpha 90
_cell_angle_beta 90
_cell_angle_gamma 90
_cell_formula_units_Z 4
_cell_length_a 9.3767(14)
_cell_length_b 10.6508(8)
_cell_length_c 15.825(2)
_cell_measurement_reflns_used 42
_cell_measurement_temperature 293(2)
_cell_measurement_theta_max 29.7
_cell_measurement_theta_min 25.4
_cell_volume 1580.4(3)
_computing_cell_refinement DIF4
_computing_data_collection 'DIF4 (Stoe & Cie, 1991)'
_computing_data_reduction 'REDU4 (Stoe & Cie, 1991)'
_computing_molecular_graphics 'SHELXTL-Plus (Sheldrick, 1991)'
_computing_structure_refinement 'SHELXL93 (Sheldrick, 1993)'
_computing_structure_solution 'SHELXS86 (Sheldrick, 1990)'
_diffrn_ambient_temperature 293(2)
_diffrn_measurement_device 'STOE AED4'
_diffrn_measurement_method '\w/2\q scans'
_diffrn_radiation_monochromator graphite
_diffrn_radiation_source 'fine-focus sealed tube'
_diffrn_radiation_type CuK\a
_diffrn_radiation_wavelength 1.54184
_diffrn_reflns_av_R_equivalents 0.0514
_diffrn_reflns_av_sigmaI/netI 0.0326
_diffrn_reflns_limit_h_max 10
_diffrn_reflns_limit_h_min -11
_diffrn_reflns_limit_k_max 12
_diffrn_reflns_limit_k_min -12
_diffrn_reflns_limit_l_max 15
_diffrn_reflns_limit_l_min -19
_diffrn_reflns_number 9628
_diffrn_reflns_theta_max 68.51
_diffrn_reflns_theta_min 5.01
_diffrn_standards_decay_% 1
_diffrn_standards_interval_time 90
_diffrn_standards_number 4
_exptl_absorpt_coefficient_mu 1.146
_exptl_absorpt_correction_T_max 0.742
_exptl_absorpt_correction_T_min 0.665
_exptl_absorpt_correction_type psi-scan
_exptl_absorpt_process_details '(North, Philips & Mathews, 1968)'
_exptl_crystal_colour colourless
_exptl_crystal_density_diffrn 1.498
_exptl_crystal_density_method 'not measured'
_exptl_crystal_description prism
_exptl_crystal_F_000 760
_exptl_crystal_size_max 0.74
_exptl_crystal_size_mid 0.34
_exptl_crystal_size_min 0.26
_refine_diff_density_max 0.175
_refine_diff_density_min -0.155
_refine_ls_abs_structure_details 'Flack (1983)'
_refine_ls_abs_structure_Flack -0.03(19)
_refine_ls_extinction_coef 0.0077(4)
_refine_ls_extinction_method SHELXL
_refine_ls_goodness_of_fit_all 1.050
_refine_ls_goodness_of_fit_obs 1.050
_refine_ls_hydrogen_treatment constr
_refine_ls_matrix_type full
_refine_ls_number_parameters 246
_refine_ls_number_reflns 2807
_refine_ls_number_restraints 0
_refine_ls_restrained_S_all 1.050
_refine_ls_restrained_S_obs 1.050
_refine_ls_R_factor_all 0.0360
_refine_ls_R_factor_obs .0329
_refine_ls_shift/esd_max 0.000
_refine_ls_shift/esd_mean 0.000
_refine_ls_structure_factor_coef Fsqd
_refine_ls_weighting_details 'calc w = 1/[\s^2^(Fo^2^)+( 0.0291P)^2^+0.5793P] where P=(Fo^2^+2Fc^2^)/3'
_refine_ls_weighting_scheme calc
_refine_ls_wR_factor_all 0.0801
_reflns_number_observed 2629
_reflns_number_total 2807
_reflns_observed_criterion >2sigma(I)
_cod_data_source_file sk1034.cif
_cod_data_source_block sugar2e
_cod_database_code 2006427

loop_
_symmetry_equiv_pos_as_xyz
'x, y, z'
'-x+1/2, -y, z+1/2'
'-x, y+1/2, -z+1/2'
'x+1/2, -y+1/2, -z'

loop_
_atom_site_aniso_label
_atom_site_aniso_U_11
_atom_site_aniso_U_22
_atom_site_aniso_U_33
_atom_site_aniso_U_12
_atom_site_aniso_U_13
_atom_site_aniso_U_23
C1' .0285(10) .0301(10) .0319(10) -.0046(9) -.0009(8) .0001(8)
O5' .0298(7) .0280(7) .0341(7) -.0013(6) .0014(6) .0049(6)
C2' .0320(11) .0281(10) .0298(9) -.0036(8) .0005(8) -.0014(8)
O2' .0569(10) .0331(8) .0299(7) -.0010(8) -.0084(7) -.0029(6)
C3' .0341(10) .0247(9) .0306(10) -.0006(8) -.0036(8) -.0003(8)
O3' .0411(8) .0272(7) .0411(8) .0024(7) -.0065(7) -.0010(6)
C4' .0353(11) .0279(10) .0312(10) -.0040(9) .0039(8) .0067(8)
O4' .0645(11) .0372(9) .0410(8) .0051(8) .0196(8) .0139(7)
C5' .0341(11) .0261(10) .0291(9) -.0030(9) .0012(8) .0035(7)
C6' .0406(12) .0314(11) .0427(12) -.0007(10) .0093(10) .0005(9)
O6' .0581(10) .0353(8) .0385(9) .0074(7) .0084(8) .0004(7)
O2 .0307(7) .0262(7) .0402(7) -.0024(6) -.0058(6) -.0032(6)
C2 .0283(10) .0246(9) .0323(10) -.0004(8) -.0002(8) -.0016(8)
C3 .0295(10) .0295(10) .0306(9) -.0018(9) -.0005(8) .0014(8)
O3 .0395(8) .0444(9) .0375(8) -.0102(8) .0022(7) .0107(7)
C4 .0357(11) .0326(11) .0316(10) .0020(9) -.0029(8) .0014(8)
O4 .0617(11) .0370(8) .0312(7) .0017(8) -.0103(7) -.0028(6)
C5 .0342(11) .0351(11) .0295(10) -.0044(9) -.0035(8) -.0038(8)
C6 .0470(13) .0335(11) .0447(12) -.0085(11) -.0039(10) -.0030(9)
O6 .0603(11) .0396(9) .0400(9) .0068(8) -.0085(8) -.0055(7)
O5 .0455(8) .0288(7) .0316(7) -.0069(7) -.0039(6) -.0004(6)
C1 .0327(10) .0290(10) .0287(9) -.0022(9) -.0029(8) -.0022(8)
O1 .0336(7) .0394(8) .0297(7) -.0061(7) -.0012(6) .0030(6)
C7 .0415(12) .0440(13) .0359(11) -.0049(10) .0049(9) .0046(10)

loop_
_atom_site_label
_atom_site_fract_x
_atom_site_fract_y
_atom_site_fract_z
_atom_site_U_iso_or_equiv
_atom_site_thermal_displace_type
_atom_site_calc_flag
_atom_site_refinement_flags
_atom_site_occupancy
_atom_site_disorder_group
_atom_site_type_symbol
C1' .3327(2) .6238(2) .74457(12) .0302(4) Uani d . 1 . C
H1' .3202(2) .5762(2) .79705(12) .036 Uiso calc R 1 . H
O5' .47014(14) .59867(13) .71088(9) .0306(3) Uani d . 1 . O
C2' .3116(2) .7625(2) .76262(12) .0300(4) Uani d . 1 . C
H2'A .2129(2) .7772(2) .78050(12) .036 Uiso calc R 1 . H
O2' .4064(2) .7961(2) .82975(9) .0400(4) Uani d . 1 . O
H2'B .372(3) .868(3) .850(2) .076(10) Uiso d . 1 . H
C3' .3419(2) .8374(2) .68277(12) .0298(4) Uani d . 1 . C
H3'A .2746(2) .8087(2) .63949(12) .036 Uiso calc R 1 . H
O3' .3194(2) .96936(14) .69378(9) .0365(3) Uani d . 1 . O
H3'B .390(4) 1.003(3) .725(2) .075(10) Uiso d . 1 . H
C4' .4907(2) .8087(2) .65086(12) .0315(4) Uani d . 1 . C
H4'A .5615(2) .8369(2) .69230(12) .038 Uiso calc R 1 . H
O4' .5150(2) .8696(2) .57184(10) .0476(4) Uani d . 1 . O
H4'B .495(4) .957(4) .578(2) .093(11) Uiso d . 1 . H
C5' .5074(2) .6684(2) .63528(12) .0298(4) Uani d . 1 . C
H5' .4460(2) .6425(2) .58833(12) .036 Uiso calc R 1 . H
C6' .6611(2) .6348(2) .61592(14) .0383(5) Uani d . 1 . C
H6'A .6934(2) .6851(2) .56855(14) .046 Uiso calc R 1 . H
H6'B .7196(2) .6563(2) .66435(14) .046 Uiso calc R 1 . H
O6' .6820(2) .50570(15) .59633(11) .0440(4) Uani d . 1 . O
H6'C .672(6) .486(5) .544(3) .138(19) Uiso d . 1 . H
O2 .22160(14) .59331(13) .68824(9) .0323(3) Uani d . 1 . O
C2 .2111(2) .4666(2) .65962(12) .0284(4) Uani d . 1 . C
H2 .3051(2) .4264(2) .65906(12) .034 Uiso calc R 1 . H
C3 .1498(2) .4744(2) .57076(12) .0299(4) Uani d . 1 . C
H3A .0622(2) .5243(2) .57309(12) .036 Uiso calc R 1 . H
O3 .2488(2) .53769(15) .51749(10) .0405(4) Uani d . 1 . O
H3B .192(4) .580(3) .477(2) .094(12) Uiso d . 1 . H
C4 .1129(2) .3461(2) .53525(12) .0333(5) Uani d . 1 . C
H4A .2005(2) .3008(2) .52074(12) .040 Uiso calc R 1 . H
O4 .0292(2) .3670(2) .46003(9) .0433(4) Uani d . 1 . O
H4B .055(4) .307(4) .421(2) .085(11) Uiso d . 1 . H
C5 .0259(2) .2696(2) .59750(12) .0330(5) Uani d . 1 . C
H5 -.0690(2) .3073(2) .60265(12) .040 Uiso calc R 1 . H
C6 .0094(3) .1333(2) .57381(15) .0417(5) Uani d . 1 . C
H6A -.0438(3) .0906(2) .61782(15) .050 Uiso calc R 1 . H
H6B -.0454(3) .1275(2) .52194(15) .050 Uiso calc R 1 . H
O6 .1426(2) .0714(2) .56225(11) .0466(4) Uani d . 1 . O
H6C .198(4) .062(4) .609(2) .095(12) Uiso d . 1 . H
O5 .0930(2) .26958(13) .67935(8) .0353(3) Uani d . 1 . O
C1 .1071(2) .3924(2) .71346(12) .0301(4) Uani d . 1 . C
H1 .0140(2) .4343(2) .71381(12) .036 Uiso calc R 1 . H
O1 .15786(15) .38100(14) .79592(8) .0342(3) Uani d . 1 . O
C7 .0529(2) .3286(2) .85148(14) .0405(5) Uani d . 1 . C
H7A .0917(2) .3222(2) .90745(14) .061 Uiso calc R 1 . H
H7B .0263(2) .2466(2) .83180(14) .061 Uiso calc R 1 . H
H7C -.0297(2) .3819(2) .85239(14) .061 Uiso calc R 1 . H

loop_
_atom_type_symbol
_atom_type_description
_atom_type_scat_dispersion_real
_atom_type_scat_dispersion_imag
_atom_type_scat_source
C C 0.0181 0.0091 'International Tables Vol C Tables 4.2.6.8 and 6.1.1.4'
H H 0.0000 0.0000 'International Tables Vol C Tables 4.2.6.8 and 6.1.1.4'
O O 0.0492 0.0322 'International Tables Vol C Tables 4.2.6.8 and 6.1.1.4'

loop_
_geom_angle_atom_site_label_1
_geom_angle_atom_site_label_2
_geom_angle_atom_site_label_3
_geom_angle
_geom_angle_publ_flag
O2 C1' O5' 112.95(15) yes
O2 C1' C2' 104.3(2) ?
O5' C1' C2' 111.9(2) ?
O2 C1' H1' 109.19(10) ?
O5' C1' H1' 109.19(10) ?
C2' C1' H1' 109.19(10) ?
C1' O5' C5' 115.57(15) yes
O2' C2' C1' 107.6(2) ?
O2' C2' C3' 111.7(2) ?
C1' C2' C3' 109.3(2) ?
O2' C2' H2'A 109.41(11) ?
C1' C2' H2'A 109.41(11) ?
C3' C2' H2'A 109.41(11) ?
C2' O2' H2'B 105.(2) ?
O3' C3' C4' 112.0(2) ?
O3' C3' C2' 112.7(2) ?
C4' C3' C2' 110.0(2) ?
O3' C3' H3'A 107.26(11) ?
C4' C3' H3'A 107.26(11) ?
C2' C3' H3'A 107.26(10) ?
C3' O3' H3'B 111.(2) ?
O4' C4' C3' 110.3(2) ?
O4' C4' C5' 106.7(2) ?
C3' C4' C5' 110.3(2) ?
O4' C4' H4'A 109.82(11) ?
C3' C4' H4'A 109.82(11) ?
C5' C4' H4'A 109.82(11) ?
C4' O4' H4'B 109.(2) ?
O5' C5' C6' 105.9(2) ?
O5' C5' C4' 110.1(2) ?
C6' C5' C4' 111.3(2) ?
O5' C5' H5' 109.81(10) ?
C6' C5' H5' 109.81(12) ?
C4' C5' H5' 109.81(11) ?
O6' C6' C5' 113.8(2) ?
O6' C6' H6'A 108.80(11) ?
C5' C6' H6'A 108.80(11) ?
O6' C6' H6'B 108.80(12) ?
C5' C6' H6'B 108.80(12) ?
H6'A C6' H6'B 107.7 ?
C6' O6' H6'C 116.(3) ?
C1' O2 C2 118.02(15) yes
O2 C2 C1 111.0(2) ?
O2 C2 C3 105.6(2) ?
C1 C2 C3 107.7(2) ?
O2 C2 H2 110.80(9) ?
C1 C2 H2 110.80(11) ?
C3 C2 H2 110.80(11) ?
O3 C3 C4 110.9(2) ?
O3 C3 C2 109.1(2) ?
C4 C3 C2 112.3(2) ?
O3 C3 H3A 108.15(11) ?
C4 C3 H3A 108.15(11) ?
C2 C3 H3A 108.15(11) ?
C3 O3 H3B 105.(2) ?
O4 C4 C5 109.0(2) ?
O4 C4 C3 106.9(2) ?
C5 C4 C3 111.5(2) ?
O4 C4 H4A 109.78(11) ?
C5 C4 H4A 109.78(11) ?
C3 C4 H4A 109.78(11) ?
C4 O4 H4B 108.(2) ?
O5 C5 C6 105.6(2) ?
O5 C5 C4 110.4(2) ?
C6 C5 C4 114.3(2) ?
O5 C5 H5 108.78(10) ?
C6 C5 H5 108.78(13) ?
C4 C5 H5 108.78(11) ?
O6 C6 C5 112.8(2) ?
O6 C6 H6A 109.03(12) ?
C5 C6 H6A 109.03(12) ?
O6 C6 H6B 109.03(12) ?
C5 C6 H6B 109.03(12) ?
H6A C6 H6B 107.8 ?
C6 O6 H6C 117.(2) ?
C1 O5 C5 112.48(15) yes
O1 C1 O5 107.9(2) yes
O1 C1 C2 110.6(2) ?
O5 C1 C2 109.0(2) ?
O1 C1 H1 109.79(10) ?
O5 C1 H1 109.79(10) ?
C2 C1 H1 109.79(11) ?
C1 O1 C7 111.9(2) yes
O1 C7 H7A 109.47(11) ?
O1 C7 H7B 109.47(11) ?
H7A C7 H7B 109.5 ?
O1 C7 H7C 109.47(11) ?
H7A C7 H7C 109.5 ?
H7B C7 H7C 109.5 ?

loop_
_geom_bond_atom_site_label_1
_geom_bond_atom_site_label_2
_geom_bond_site_symmetry_2
_geom_bond_distance
_geom_bond_publ_flag
C1' O2 . 1.409(2) yes
C1' O5' . 1.420(2) yes
C1' C2' . 1.518(3) ?
C1' H1' . .98 ?
O5' C5' . 1.451(2) yes
C2' O2' . 1.430(2) ?
C2' C3' . 1.521(3) ?
C2' H2'A . .98 ?
O2' H2'B . .89(4) ?
C3' O3' . 1.431(2) ?
C3' C4' . 1.515(3) ?
C3' H3'A . .98 ?
O3' H3'B . .90(4) ?
C4' O4' . 1.427(2) ?
C4' C5' . 1.523(3) ?
C4' H4'A . .98 ?
O4' H4'B . .96(4) ?
C5' C6' . 1.516(3) ?
C5' H5' . .98 ?
C6' O6' . 1.423(3) ?
C6' H6'A . .97 ?
C6' H6'B . .97 ?
O6' H6'C . .86(5) ?
O2 C2 . 1.426(2) yes
C2 C1 . 1.518(3) ?
C2 C3 . 1.521(3) ?
C2 H2 . .98 ?
C3 O3 . 1.423(2) ?
C3 C4 . 1.517(3) ?
C3 H3A . .98 ?
O3 H3B . .95(4) ?
C4 O4 . 1.443(2) ?
C4 C5 . 1.517(3) ?
C4 H4A . .98 ?
O4 H4B . .92(4) ?
C5 O5 . 1.440(2) yes
C5 C6 . 1.507(3) ?
C5 H5 . .98 ?
C6 O6 . 1.424(3) ?
C6 H6A . .97 ?
C6 H6B . .97 ?
O6 H6C . .91(4) ?
O5 C1 . 1.421(2) yes
C1 O1 . 1.394(2) yes
C1 H1 . .98 ?
O1 C7 . 1.433(2) ?
C7 H7A . .96 ?
C7 H7B . .96 ?
C7 H7C . .96 ?

loop_
_geom_hbond_atom_site_label_D
_geom_hbond_atom_site_label_H
_geom_hbond_atom_site_label_A
_geom_hbond_site_symmetry_A
_geom_hbond_distance_DH
_geom_hbond_distance_HA
_geom_hbond_distance_DA
_geom_hbond_angle_DHA
O3 H3b O4' 4_466 0.95(4) 1.90(4) 2.789(2) 154(3)
O4' H4'b O4 4_566 0.96(4) 1.99(4) 2.854(2) 149(3)
O4 H4b O2' 2_564 0.92(4) 1.85(4) 2.762(2) 171(3)
O2' H2'b O6' 3_656 0.89(4) 1.77(4) 2.653(2) 172(3)
O6' H6'c O6 4_556 0.86(5) 1.81(5) 2.666(2) 174(5)
O6 H6c O3' 1_545 0.91(4) 2.02(4) 2.874(2) 157(3)
O3' H3'b O5' 3_656 0.90(4) 1.95(4) 2.840(2) 172(3)

loop_
_geom_torsion_atom_site_label_1
_geom_torsion_atom_site_label_2
_geom_torsion_atom_site_label_3
_geom_torsion_atom_site_label_4
_geom_torsion
_geom_torsion_publ_flag
O5' C1' O2 C2 59.0(2) yes
C1' O2 C2 C1 95.0(2) yes
O5 C1 O1 C7 -69.9(2) yes
H1' C1' O2 C2 -62.66(15) ?
C1' O2 C2 H2 -28.6(2) ?
H1 C1 O1 C7 49.7(2) ?

loop_
_cod_related_entry_id
_cod_related_entry_database
_cod_related_entry_code
1 ChemSpider 21186328
